data_7110209
loop_
_publ_author_name
'Yu Peng'
'Xiao-Bo Xu'
'Jian Xiao'
'Ya-Wen Wang'

_publ_section_title
;
 Nickel-mediated stereocontrolled synthesis of spiroketals via tandem
 cyclization-coupling of beta-bromo ketals and aryl iodides
;
_journal_name_full Chem.Commun.
_journal_page_first 472
_journal_paper_doi 10.1039/c3cc47780k
_journal_volume 50
_journal_year 2014
_chemical_formula_sum 'C21 H24 O5 S'
_chemical_formula_weight 388.46
_chemical_name_systematic
; 
 ? 
;
_space_group_IT_number 14
_symmetry_cell_setting monoclinic
_symmetry_space_group_name_Hall '-P 2ybc'
_symmetry_space_group_name_H-M 'P 1 21/c 1'
_atom_sites_solution_hydrogens geom
_atom_sites_solution_primary direct
_atom_sites_solution_secondary difmap
_audit_creation_method SHELXL-97
_cell_angle_alpha 90.00
_cell_angle_beta 90.341(19)
_cell_angle_gamma 90.00
_cell_formula_units_Z 4
_cell_length_a 11.215(18)
_cell_length_b 9.284(15)
_cell_length_c 19.41(3)
_cell_measurement_temperature 293(2)
_cell_volume 2021(6)
_computing_cell_refinement 'Bruker SMART'
_computing_data_collection 'Bruker SMART'
_computing_data_reduction 'Bruker SAINT'
_computing_molecular_graphics 'Bruker SHELXTL'
_computing_publication_material 'Bruker SHELXTL'
_computing_structure_refinement 'SHELXL-97 (Sheldrick, 1997)'
_computing_structure_solution 'SHELXS-97 (Sheldrick, 1990)'
_diffrn_ambient_temperature 293(2)
_diffrn_measured_fraction_theta_full 0.988
_diffrn_measured_fraction_theta_max 0.988
_diffrn_measurement_device_type 'CCD area detector'
_diffrn_measurement_method 'phi and omega scans'
_diffrn_radiation_monochromator graphite
_diffrn_radiation_source 'fine-focus sealed tube'
_diffrn_radiation_type MoK\a
_diffrn_radiation_wavelength 0.71073
_diffrn_reflns_av_R_equivalents 0.1347
_diffrn_reflns_av_sigmaI/netI 0.1484
_diffrn_reflns_limit_h_max 13
_diffrn_reflns_limit_h_min -7
_diffrn_reflns_limit_k_max 10
_diffrn_reflns_limit_k_min -11
_diffrn_reflns_limit_l_max 19
_diffrn_reflns_limit_l_min -23
_diffrn_reflns_number 7900
_diffrn_reflns_theta_full 25.00
_diffrn_reflns_theta_max 25.00
_diffrn_reflns_theta_min 2.10
_exptl_absorpt_coefficient_mu 0.188
_exptl_absorpt_correction_T_max 0.965
_exptl_absorpt_correction_T_min 0.959
_exptl_absorpt_correction_type multi-scan
_exptl_absorpt_process_details sadabs
_exptl_crystal_colour colorless
_exptl_crystal_density_diffrn 1.277
_exptl_crystal_density_method 'not measured'
_exptl_crystal_description block
_exptl_crystal_F_000 824
_exptl_crystal_size_max 0.22
_exptl_crystal_size_mid 0.20
_exptl_crystal_size_min 0.19
_refine_diff_density_max 1.022
_refine_diff_density_min -0.389
_refine_diff_density_rms 0.075
_refine_ls_extinction_method none
_refine_ls_goodness_of_fit_ref 1.122
_refine_ls_hydrogen_treatment constr
_refine_ls_matrix_type full
_refine_ls_number_parameters 245
_refine_ls_number_reflns 3511
_refine_ls_number_restraints 114
_refine_ls_restrained_S_all 1.147
_refine_ls_R_factor_all 0.2024
_refine_ls_R_factor_gt 0.1031
_refine_ls_shift/su_max 0.000
_refine_ls_shift/su_mean 0.000
_refine_ls_structure_factor_coef Fsqd
_refine_ls_weighting_details 'calc w=1/[\s^2^(Fo^2^)+(0.1000P)^2^+0.0000P] where P=(Fo^2^+2Fc^2^)/3'
_refine_ls_weighting_scheme calc
_refine_ls_wR_factor_gt 0.2647
_refine_ls_wR_factor_ref 0.3007
_reflns_number_gt 1311
_reflns_number_total 3511
_reflns_threshold_expression >2sigma(I)
_cod_data_source_file c3cc47780k.txt
_cod_data_source_block p-1
_cod_original_sg_symbol_H-M P21/c
_cod_database_code 7110209

loop_
_symmetry_equiv_pos_as_xyz
'x, y, z'
'-x, y+1/2, -z+1/2'
'-x, -y, -z'
'x, -y-1/2, z-1/2'

loop_
_atom_site_label
_atom_site_type_symbol
_atom_site_fract_x
_atom_site_fract_y
_atom_site_fract_z
_atom_site_U_iso_or_equiv
_atom_site_adp_type
_atom_site_occupancy
_atom_site_symmetry_multiplicity
_atom_site_calc_flag
_atom_site_refinement_flags
C1 C 0.4413(9) 1.1297(11) -0.0790(4) 0.130(3) Uani 1 1 d .
H1A H 0.4193 1.0309 -0.0719 0.196 Uiso 1 1 calc R
H1B H 0.5260 1.1362 -0.0850 0.196 Uiso 1 1 calc R
H1C H 0.4016 1.1659 -0.1194 0.196 Uiso 1 1 calc R
C2 C 0.4049(8) 1.2182(9) -0.0170(4) 0.087(2) Uani 1 1 d .
C3 C 0.2875(8) 1.2210(10) 0.0066(4) 0.097(3) Uani 1 1 d .
H3 H 0.2297 1.1677 -0.0166 0.116 Uiso 1 1 calc R
C4 C 0.2550(6) 1.3015(9) 0.0638(5) 0.088(2) Uani 1 1 d .
H4 H 0.1763 1.3025 0.0786 0.105 Uiso 1 1 calc R
C5 C 0.3413(6) 1.3804(7) 0.0986(3) 0.0645(18) Uani 1 1 d .
C6 C 0.4559(7) 1.3789(10) 0.0770(5) 0.103(3) Uani 1 1 d .
H6 H 0.5134 1.4319 0.1006 0.123 Uiso 1 1 calc R
C7 C 0.4874(8) 1.2993(12) 0.0202(5) 0.115(3) Uani 1 1 d .
H7 H 0.5665 1.2998 0.0061 0.138 Uiso 1 1 calc R
C8 C 0.3024(6) 1.2488(8) 0.2449(3) 0.0624(18) Uani 1 1 d .
C9 C 0.3715(6) 1.1311(9) 0.2307(4) 0.077(2) Uani 1 1 d .
H9 H 0.4470 1.1416 0.2118 0.093 Uiso 1 1 calc R
C10 C 0.3266(7) 0.9977(9) 0.2451(3) 0.078(2) Uani 1 1 d .
H10 H 0.3746 0.9180 0.2367 0.094 Uiso 1 1 calc R
C11 C 0.2149(7) 0.9748(8) 0.2711(3) 0.0710(19) Uani 1 1 d .
C12 C 0.1475(7) 1.0967(10) 0.2837(4) 0.085(2) Uani 1 1 d .
H12 H 0.0707 1.0853 0.3007 0.102 Uiso 1 1 calc R
C13 C 0.1883(7) 1.2320(9) 0.2725(4) 0.082(2) Uani 1 1 d .
H13 H 0.1415 1.3118 0.2828 0.098 Uiso 1 1 calc R
C14 C 0.1698(7) 0.8278(8) 0.2849(4) 0.095(3) Uani 1 1 d .
H14A H 0.1084 0.8067 0.2510 0.114 Uiso 1 1 calc R
H14B H 0.2347 0.7607 0.2771 0.114 Uiso 1 1 calc R
C15 C 0.1223(11) 0.7992(10) 0.3508(5) 0.143(4) Uani 1 1 d .
H15 H 0.0474 0.8536 0.3503 0.172 Uiso 1 1 calc R
C16 C 0.0813(9) 0.6478(10) 0.3670(5) 0.131(2) Uani 1 1 d U
H16A H 0.0134 0.6217 0.3384 0.158 Uiso 1 1 calc R
H16B H 0.1450 0.5792 0.3591 0.158 Uiso 1 1 calc R
C17 C 0.1764(9) 0.8426(10) 0.4162(4) 0.126(2) Uani 1 1 d U
H17A H 0.1564 0.9419 0.4264 0.152 Uiso 1 1 calc R
H17B H 0.2625 0.8343 0.4137 0.152 Uiso 1 1 calc R
C18 C 0.1292(8) 0.7456(8) 0.4707(3) 0.082(2) Uani 1 1 d .
C19 C 0.0553(10) 0.8003(12) 0.5249(5) 0.141(2) Uani 1 1 d U
H19A H -0.0270 0.8067 0.5096 0.169 Uiso 1 1 calc R
H19B H 0.0818 0.8954 0.5389 0.169 Uiso 1 1 calc R
C20 C 0.0667(10) 0.6981(11) 0.5825(5) 0.131(2) Uani 1 1 d U
H20A H 0.0678 0.7488 0.6261 0.157 Uiso 1 1 calc R
H20B H 0.0005 0.6308 0.5824 0.157 Uiso 1 1 calc R
C21 C 0.1737(10) 0.6258(12) 0.5725(5) 0.135(2) Uani 1 1 d U
H21A H 0.1614 0.5224 0.5740 0.162 Uiso 1 1 calc R
H21B H 0.2311 0.6519 0.6079 0.162 Uiso 1 1 calc R
O3 O 0.3499(4) 1.3872(5) 0.2344(2) 0.0761(14) Uani 1 1 d .
O1 O 0.1738(4) 1.4893(5) 0.1755(3) 0.0878(16) Uani 1 1 d .
O2 O 0.3711(4) 1.6085(5) 0.1753(3) 0.0956(17) Uani 1 1 d .
O4 O 0.0484(6) 0.6497(7) 0.4392(3) 0.1425(19) Uani 1 1 d U
O5 O 0.2153(6) 0.6681(7) 0.5066(4) 0.1379(19) Uani 1 1 d U
S1 S 0.30123(17) 1.4815(2) 0.17112(10) 0.0751(7) Uani 1 1 d .

loop_
_atom_site_aniso_label
_atom_site_aniso_U_11
_atom_site_aniso_U_22
_atom_site_aniso_U_33
_atom_site_aniso_U_23
_atom_site_aniso_U_13
_atom_site_aniso_U_12
C1 0.160(9) 0.151(9) 0.080(6) -0.010(6) 0.010(6) 0.001(7)
C2 0.085(6) 0.102(6) 0.073(5) 0.012(5) 0.004(5) -0.001(5)
C3 0.085(7) 0.117(7) 0.088(6) -0.020(6) -0.012(5) -0.019(5)
C4 0.053(5) 0.103(6) 0.108(7) 0.000(5) -0.002(5) -0.007(5)
C5 0.053(4) 0.069(5) 0.072(5) 0.013(4) -0.005(4) -0.005(4)
C6 0.060(6) 0.140(8) 0.108(7) -0.019(6) -0.005(5) -0.023(5)
C7 0.072(6) 0.158(9) 0.115(8) -0.012(7) 0.023(6) -0.025(6)
C8 0.060(5) 0.069(5) 0.058(4) 0.009(4) -0.012(3) 0.001(4)
C9 0.056(5) 0.094(6) 0.082(5) 0.024(5) -0.003(4) 0.005(5)
C10 0.089(6) 0.082(6) 0.064(5) 0.014(4) 0.001(4) 0.014(5)
C11 0.084(6) 0.078(5) 0.051(4) 0.006(4) 0.003(4) -0.001(5)
C12 0.080(6) 0.090(6) 0.085(6) 0.009(5) 0.019(4) -0.009(5)
C13 0.074(6) 0.082(6) 0.089(6) 0.010(5) 0.014(4) 0.015(4)
C14 0.137(7) 0.090(6) 0.058(5) 0.009(4) 0.006(5) -0.016(5)
C15 0.249(12) 0.108(7) 0.072(7) 0.012(5) -0.016(7) -0.075(8)
C16 0.173(5) 0.131(5) 0.090(4) 0.026(4) 0.002(4) -0.047(4)
C17 0.155(5) 0.133(4) 0.091(4) 0.032(4) 0.005(4) -0.033(4)
C18 0.125(7) 0.081(5) 0.040(4) 0.016(4) -0.026(4) -0.038(5)
C19 0.165(5) 0.145(5) 0.113(4) 0.035(4) 0.015(4) -0.014(4)
C20 0.162(5) 0.132(5) 0.099(4) 0.022(4) 0.030(4) -0.028(4)
C21 0.157(5) 0.145(5) 0.104(4) 0.037(4) -0.003(4) -0.021(4)
O3 0.072(3) 0.080(3) 0.076(3) 0.008(3) -0.022(2) -0.011(3)
O1 0.061(3) 0.099(4) 0.104(4) 0.013(3) -0.004(2) 0.013(3)
O2 0.096(4) 0.072(3) 0.118(4) 0.009(3) -0.012(3) -0.020(3)
O4 0.179(4) 0.142(4) 0.107(4) 0.035(3) -0.006(3) -0.052(4)
O5 0.141(4) 0.157(4) 0.116(4) 0.042(3) 0.012(3) -0.017(3)
S1 0.0657(13) 0.0731(13) 0.0864(15) 0.0099(11) -0.0067(9) 0.0008(11)

loop_
_atom_type_symbol
_atom_type_description
_atom_type_scat_dispersion_real
_atom_type_scat_dispersion_imag
_atom_type_scat_source
C C 0.0033 0.0016 'International Tables Vol C Tables 4.2.6.8 and 6.1.1.4'
H H 0.0000 0.0000 'International Tables Vol C Tables 4.2.6.8 and 6.1.1.4'
N N 0.0061 0.0033 'International Tables Vol C Tables 4.2.6.8 and 6.1.1.4'
O O 0.0106 0.0060 'International Tables Vol C Tables 4.2.6.8 and 6.1.1.4'
S S 0.1246 0.1234 'International Tables Vol C Tables 4.2.6.8 and 6.1.1.4'

loop_
_geom_angle_atom_site_label_1
_geom_angle_atom_site_label_2
_geom_angle_atom_site_label_3
_geom_angle
C7 C2 C3 116.5(8)
C7 C2 C1 121.6(9)
C3 C2 C1 121.9(9)
C4 C3 C2 121.6(8)
C5 C4 C3 119.2(7)
C6 C5 C4 120.3(7)
C6 C5 S1 120.2(6)
C4 C5 S1 119.5(6)
C5 C6 C7 120.2(8)
C6 C7 C2 122.2(8)
C9 C8 C13 120.6(7)
C9 C8 O3 119.0(7)
C13 C8 O3 120.4(7)
C10 C9 C8 118.2(7)
C9 C10 C11 123.7(7)
C10 C11 C12 116.1(7)
C10 C11 C14 121.6(7)
C12 C11 C14 122.3(7)
C13 C12 C11 123.0(7)
C12 C13 C8 118.4(7)
C15 C14 C11 117.8(7)
C14 C15 C17 125.3(9)
C14 C15 C16 118.6(8)
C17 C15 C16 101.6(8)
O4 C16 C15 105.6(8)
C15 C17 C18 107.6(7)
O5 C18 O4 109.5(7)
O5 C18 C19 102.6(7)
O4 C18 C19 99.7(8)
O5 C18 C17 114.9(8)
O4 C18 C17 107.7(6)
C19 C18 C17 121.1(8)
C18 C19 C20 106.3(9)
C21 C20 C19 106.0(8)
C20 C21 O5 106.3(8)
C8 O3 S1 118.8(4)
C18 O4 C16 105.1(6)
C18 O5 C21 111.4(7)
O2 S1 O1 120.4(3)
O2 S1 O3 103.0(3)
O1 S1 O3 108.5(3)
O2 S1 C5 110.3(3)
O1 S1 C5 109.6(3)
O3 S1 C5 103.6(3)

loop_
_geom_bond_atom_site_label_1
_geom_bond_atom_site_label_2
_geom_bond_distance
C1 C2 1.516(11)
C2 C7 1.391(11)
C2 C3 1.396(10)
C3 C4 1.390(10)
C4 C5 1.386(9)
C5 C6 1.354(9)
C5 S1 1.752(7)
C6 C7 1.376(11)
C8 C9 1.369(9)
C8 C13 1.399(9)
C8 O3 1.406(8)
C9 C10 1.365(9)
C10 C11 1.370(9)
C11 C12 1.384(10)
C11 C14 1.481(9)
C12 C13 1.355(10)
C14 C15 1.415(10)
C15 C17 1.459(12)
C15 C16 1.513(11)
C16 O4 1.451(10)
C17 C18 1.490(10)
C18 O5 1.388(9)
C18 O4 1.408(8)
C18 C19 1.436(11)
C19 C20 1.472(12)
C20 C21 1.390(11)
C21 O5 1.418(9)
O3 S1 1.602(5)
O1 S1 1.433(5)
O2 S1 1.418(5)
